data_7013518
loop_
_publ_author_name
'Steel, Peter J.'
'Sumby, Christopher J.'

_publ_section_title
;
 Coordination chemistry of di-2-pyridylmethane and related bridging
 ligands with silver(i), copper(ii), palladium(ii) and zinc(ii)
;
_journal_issue 23
_journal_name_full 'Dalton Transactions'
_journal_page_first 4505
_journal_paper_doi 10.1039/b309479k
_journal_year 2003
_chemical_formula_sum 'C22 H18 Ag N5 O3'
_chemical_formula_weight 508.28
_chemical_name_common 12
_chemical_name_systematic
;
?
;
_space_group_IT_number 9
_symmetry_cell_setting monoclinic
_symmetry_space_group_name_Hall 'C -2yc'
_symmetry_space_group_name_H-M 'C 1 c 1'
_atom_sites_solution_hydrogens geom
_atom_sites_solution_primary direct
_atom_sites_solution_secondary difmap
_audit_creation_method SHELXL-97
_cell_angle_alpha 90.00
_cell_angle_beta 121.083(5)
_cell_angle_gamma 90.00
_cell_formula_units_Z 4
_cell_length_a 15.948(6)
_cell_length_b 11.544(5)
_cell_length_c 13.420(5)
_cell_measurement_temperature 168(2)
_cell_volume 2115.9(15)
_computing_cell_refinement 'Bruker XSCANS'
_computing_data_collection 'Bruker XSCANS'
_computing_data_reduction 'Bruker SHELXTL'
_computing_molecular_graphics 'Bruker SHELXTL'
_computing_publication_material 'Bruker SHELXTL'
_computing_structure_refinement 'SHELXL-97 (Sheldrick, 1997)'
_computing_structure_solution 'SHELXS-97 (Sheldrick, 1990)'
_diffrn_ambient_temperature 168(2)
_diffrn_measured_fraction_theta_full 0.988
_diffrn_measured_fraction_theta_max 0.988
_diffrn_measurement_device_type 'CCD area detector'
_diffrn_measurement_method 'phi and omega scans'
_diffrn_radiation_monochromator graphite
_diffrn_radiation_source 'fine-focus sealed tube'
_diffrn_radiation_type MoK\a
_diffrn_radiation_wavelength 0.71073
_diffrn_reflns_av_R_equivalents 0.0300
_diffrn_reflns_av_sigmaI/netI 0.0381
_diffrn_reflns_limit_h_max 19
_diffrn_reflns_limit_h_min -19
_diffrn_reflns_limit_k_max 14
_diffrn_reflns_limit_k_min -14
_diffrn_reflns_limit_l_max 16
_diffrn_reflns_limit_l_min -16
_diffrn_reflns_number 13344
_diffrn_reflns_theta_full 26.37
_diffrn_reflns_theta_max 26.37
_diffrn_reflns_theta_min 2.31
_exptl_absorpt_coefficient_mu 0.987
_exptl_absorpt_correction_T_max 1.000000
_exptl_absorpt_correction_T_min 0.924407
_exptl_absorpt_correction_type multi-scan
_exptl_absorpt_process_details 'Blessing, Acta Cryst., (1995) A 51, 33-38'
_exptl_crystal_colour colourless
_exptl_crystal_density_diffrn 1.596
_exptl_crystal_density_method 'not measured'
_exptl_crystal_description block
_exptl_crystal_F_000 1024
_exptl_crystal_size_max 0.20
_exptl_crystal_size_mid 0.18
_exptl_crystal_size_min 0.10
_refine_diff_density_max 0.296
_refine_diff_density_min -0.267
_refine_diff_density_rms 0.048
_refine_ls_abs_structure_details 'Flack H D (1983), Acta Cryst. A39, 876-881'
_refine_ls_abs_structure_Flack 0.63(2)
_refine_ls_extinction_method none
_refine_ls_goodness_of_fit_ref 0.936
_refine_ls_hydrogen_treatment mixed
_refine_ls_matrix_type full
_refine_ls_number_parameters 281
_refine_ls_number_reflns 3870
_refine_ls_number_restraints 2
_refine_ls_restrained_S_all 0.936
_refine_ls_R_factor_all 0.0295
_refine_ls_R_factor_gt 0.0227
_refine_ls_shift/su_max 0.007
_refine_ls_shift/su_mean 0.001
_refine_ls_structure_factor_coef Fsqd
_refine_ls_weighting_details 'calc w=1/[\s^2^(Fo^2^)+(0.0189P)^2^+0.0000P] where P=(Fo^2^+2Fc^2^)/3'
_refine_ls_weighting_scheme calc
_refine_ls_wR_factor_gt 0.0396
_refine_ls_wR_factor_ref 0.0407
_reflns_number_gt 3445
_reflns_number_total 3870
_reflns_threshold_expression >2sigma(I)
_cod_data_source_file b309479k.txt
_cod_data_source_block Compound-12
_cod_depositor_comments
;
The following automatic conversions were performed:
'_symmetry_cell_setting' value 'Monoclinic' changed to 'monoclinic'
according to '/home/saulius/struct/CIF-dictionaries/cif_core.dic'
dictionary named 'cif_core.dic' version 2.4.1 from 2010-06-29.

Automatic conversion script
Id: cif_fix_enum 1527 2010-12-29 10:47:43Z saulius 
;
_cod_original_cell_volume 2116.0(14)
_cod_original_sg_symbol_H-M Cc
_cod_database_code 7013518

loop_
_symmetry_equiv_pos_as_xyz
'x, y, z'
'x, -y, z+1/2'
'x+1/2, y+1/2, z'
'x+1/2, -y+1/2, z+1/2'

loop_
_atom_site_label
_atom_site_type_symbol
_atom_site_fract_x
_atom_site_fract_y
_atom_site_fract_z
_atom_site_U_iso_or_equiv
_atom_site_adp_type
_atom_site_occupancy
_atom_site_symmetry_multiplicity
_atom_site_calc_flag
_atom_site_refinement_flags
_atom_site_disorder_assembly
_atom_site_disorder_group
Ag1 Ag 0.348977(16) 0.556294(16) 0.359937(17) 0.03215(6) Uani 1 1 d . . .
C1 C 0.3392(2) 0.4254(3) 0.5912(3) 0.0265(8) Uani 1 1 d . . .
H1A H 0.3295 0.3862 0.6510 0.032 Uiso 1 1 calc R . .
C2 C 0.4015(3) 0.5347(3) 0.6492(3) 0.0263(7) Uani 1 1 d . . .
H2A H 0.4212 0.5663 0.5949 0.032 Uiso 1 1 calc R . .
N11 N 0.2311(2) 0.5307(3) 0.4092(3) 0.0320(8) Uani 1 1 d . . .
C12 C 0.2388(3) 0.4553(3) 0.4904(3) 0.0280(7) Uani 1 1 d . . .
C13 C 0.1558(2) 0.4044(3) 0.4813(3) 0.0395(8) Uani 1 1 d . . .
H13A H 0.1622 0.3500 0.5380 0.047 Uiso 1 1 calc R . .
C14 C 0.0658(3) 0.4332(3) 0.3912(4) 0.0508(10) Uani 1 1 d . . .
H14A H 0.0090 0.3980 0.3836 0.061 Uiso 1 1 calc R . .
C15 C 0.0572(3) 0.5138(4) 0.3105(4) 0.0475(10) Uani 1 1 d . . .
H15A H -0.0053 0.5370 0.2483 0.057 Uiso 1 1 calc R . .
C16 C 0.1421(3) 0.5602(3) 0.3227(4) 0.0439(11) Uani 1 1 d . . .
H16A H 0.1367 0.6152 0.2670 0.053 Uiso 1 1 calc R . .
N21 N 0.4393(2) 0.3844(3) 0.5062(3) 0.0297(7) Uani 1 1 d . . .
C22 C 0.3930(2) 0.3404(3) 0.5575(3) 0.0267(7) Uani 1 1 d . . .
C23 C 0.3919(3) 0.2232(3) 0.5774(3) 0.0413(10) Uani 1 1 d . . .
H23A H 0.3589 0.1943 0.6144 0.050 Uiso 1 1 calc R . .
C24 C 0.4398(3) 0.1486(3) 0.5422(3) 0.0517(11) Uani 1 1 d . . .
H24A H 0.4386 0.0674 0.5530 0.062 Uiso 1 1 calc R . .
C25 C 0.4891(3) 0.1930(3) 0.4917(3) 0.0450(10) Uani 1 1 d . . .
H25A H 0.5233 0.1437 0.4679 0.054 Uiso 1 1 calc R . .
C26 C 0.4875(3) 0.3111(3) 0.4766(3) 0.0374(9) Uani 1 1 d . . .
H26A H 0.5227 0.3422 0.4433 0.045 Uiso 1 1 calc R . .
N31 N 0.4857(3) 0.4376(2) 0.8385(3) 0.0319(9) Uani 1 1 d . . .
C32 C 0.4944(2) 0.5011(3) 0.7601(3) 0.0278(7) Uani 1 1 d . . .
C33 C 0.5868(3) 0.5321(3) 0.7808(3) 0.0425(9) Uani 1 1 d . . .
H33A H 0.5927 0.5749 0.7243 0.051 Uiso 1 1 calc R . .
C34 C 0.6688(3) 0.5003(4) 0.8831(4) 0.0533(11) Uani 1 1 d . . .
H34A H 0.7319 0.5221 0.8984 0.064 Uiso 1 1 calc R . .
C35 C 0.6596(3) 0.4362(3) 0.9640(3) 0.0484(9) Uani 1 1 d . . .
H35A H 0.7155 0.4137 1.0356 0.058 Uiso 1 1 calc R . .
C36 C 0.5666(3) 0.4062(4) 0.9373(3) 0.0399(10) Uani 1 1 d . . .
H36A H 0.5596 0.3610 0.9917 0.048 Uiso 1 1 calc R . .
N41 N 0.2930(2) 0.6013(3) 0.7150(3) 0.0316(7) Uani 1 1 d . . .
C42 C 0.3463(2) 0.6301(3) 0.6692(3) 0.0250(7) Uani 1 1 d . . .
C43 C 0.3542(2) 0.7445(3) 0.6410(3) 0.0392(8) Uani 1 1 d . . .
H43A H 0.3930 0.7631 0.6083 0.047 Uiso 1 1 calc R . .
C44 C 0.3046(3) 0.8297(3) 0.6617(3) 0.0432(10) Uani 1 1 d . . .
H44A H 0.3097 0.9082 0.6443 0.052 Uiso 1 1 calc R . .
C45 C 0.2479(3) 0.8011(3) 0.7074(3) 0.0413(9) Uani 1 1 d . . .
H45A H 0.2122 0.8586 0.7208 0.050 Uiso 1 1 calc R . .
C46 C 0.2440(3) 0.6869(3) 0.7333(4) 0.0390(9) Uani 1 1 d . . .
H46A H 0.2052 0.6668 0.7656 0.047 Uiso 1 1 calc R . .
N10 N 0.3143(3) 0.8204(3) 0.3026(4) 0.0389(9) Uani 1 1 d . . .
O11 O 0.3766(3) 0.7838(3) 0.4001(3) 0.0612(10) Uani 1 1 d . . .
O12 O 0.2505(2) 0.7525(2) 0.2313(2) 0.0594(7) Uani 1 1 d . . .
O13 O 0.31663(19) 0.92144(19) 0.2738(2) 0.0628(7) Uani 1 1 d . . .

loop_
_atom_site_aniso_label
_atom_site_aniso_U_11
_atom_site_aniso_U_22
_atom_site_aniso_U_33
_atom_site_aniso_U_23
_atom_site_aniso_U_13
_atom_site_aniso_U_12
Ag1 0.03776(12) 0.03280(10) 0.03174(10) 0.00174(18) 0.02210(9) 0.00253(18)
C1 0.029(2) 0.0270(18) 0.0241(17) -0.0001(13) 0.0139(16) -0.0025(13)
C2 0.033(2) 0.0238(17) 0.0249(18) -0.0032(14) 0.0171(17) -0.0055(14)
N11 0.0270(18) 0.0385(17) 0.0282(18) 0.0013(14) 0.0125(15) 0.0057(14)
C12 0.032(2) 0.0260(18) 0.0312(19) -0.0049(15) 0.0203(17) -0.0014(15)
C13 0.036(2) 0.0375(18) 0.047(2) -0.0066(16) 0.0226(18) -0.0056(16)
C14 0.039(3) 0.050(3) 0.063(3) -0.014(2) 0.026(2) -0.0078(19)
C15 0.029(2) 0.056(3) 0.047(3) -0.007(2) 0.012(2) 0.006(2)
C16 0.043(3) 0.050(3) 0.039(3) 0.0046(18) 0.022(2) 0.0117(19)
N21 0.0365(18) 0.0318(17) 0.0288(15) 0.0060(13) 0.0225(14) 0.0079(15)
C22 0.0274(19) 0.0264(19) 0.0206(15) -0.0048(12) 0.0084(15) 0.0008(14)
C23 0.060(3) 0.025(2) 0.050(2) 0.0022(17) 0.036(2) 0.0017(19)
C24 0.073(3) 0.026(2) 0.057(3) 0.0055(18) 0.034(2) 0.009(2)
C25 0.055(3) 0.042(2) 0.037(2) 0.0019(15) 0.0230(19) 0.0150(18)
C26 0.037(2) 0.043(2) 0.037(2) 0.0062(15) 0.0226(18) 0.0091(17)
N31 0.033(2) 0.0302(17) 0.031(2) 0.0019(13) 0.0153(17) 0.0055(13)
C32 0.0292(19) 0.0266(18) 0.0267(18) -0.0082(14) 0.0137(16) -0.0003(14)
C33 0.042(3) 0.052(2) 0.037(2) -0.0079(18) 0.023(2) -0.007(2)
C34 0.027(2) 0.074(3) 0.054(3) -0.009(2) 0.017(2) -0.009(2)
C35 0.035(2) 0.059(3) 0.040(2) 0.0008(18) 0.0109(18) 0.0059(18)
C36 0.036(2) 0.038(2) 0.036(2) 0.0021(16) 0.0115(18) 0.0074(17)
N41 0.0301(17) 0.0345(16) 0.0329(16) -0.0010(12) 0.0183(15) 0.0053(14)
C42 0.029(2) 0.0244(18) 0.0168(15) 0.0005(13) 0.0081(15) 0.0022(14)
C43 0.044(2) 0.0347(19) 0.0377(19) -0.0029(15) 0.0200(18) -0.0035(16)
C44 0.046(2) 0.027(2) 0.047(2) 0.0019(17) 0.0175(19) 0.0044(18)
C45 0.043(2) 0.035(2) 0.038(2) -0.0010(17) 0.0155(18) 0.0111(19)
C46 0.036(2) 0.044(2) 0.039(2) 0.0029(17) 0.0208(18) 0.0065(18)
N10 0.046(2) 0.0335(19) 0.055(2) 0.0026(16) 0.0387(19) 0.0073(15)
O11 0.071(3) 0.0566(19) 0.055(2) 0.0196(16) 0.0319(18) 0.0060(17)
O12 0.0739(19) 0.0475(16) 0.0665(18) -0.0125(13) 0.0432(16) -0.0106(14)
O13 0.0678(18) 0.0322(14) 0.0881(19) 0.0188(12) 0.0400(16) 0.0048(12)

loop_
_atom_type_symbol
_atom_type_description
_atom_type_scat_dispersion_real
_atom_type_scat_dispersion_imag
_atom_type_scat_source
C C 0.0033 0.0016 'International Tables Vol C Tables 4.2.6.8 and 6.1.1.4'
H H 0.0000 0.0000 'International Tables Vol C Tables 4.2.6.8 and 6.1.1.4'
N N 0.0061 0.0033 'International Tables Vol C Tables 4.2.6.8 and 6.1.1.4'
O O 0.0106 0.0060 'International Tables Vol C Tables 4.2.6.8 and 6.1.1.4'
Ag Ag -0.8971 1.1015 'International Tables Vol C Tables 4.2.6.8 and 6.1.1.4'

loop_
_geom_angle_atom_site_label_1
_geom_angle_atom_site_label_2
_geom_angle_atom_site_label_3
_geom_angle
_geom_angle_site_symmetry_1
_geom_angle_site_symmetry_3
_geom_angle_publ_flag
N11 Ag1 N31 170.04(12) . 2_564 ?
N11 Ag1 N41 96.59(10) . 2_564 ?
N31 Ag1 N41 84.62(10) 2_564 2_564 ?
N11 Ag1 N21 84.44(10) . . ?
N31 Ag1 N21 85.92(10) 2_564 . ?
N41 Ag1 N21 82.44(8) 2_564 . ?
C12 C1 C22 112.4(3) . . ?
C12 C1 C2 111.9(3) . . ?
C22 C1 C2 111.3(3) . . ?
C32 C2 C42 112.1(3) . . ?
C32 C2 C1 109.6(3) . . ?
C42 C2 C1 113.6(3) . . ?
C16 N11 C12 118.7(4) . . ?
C16 N11 Ag1 112.1(3) . . ?
C12 N11 Ag1 124.4(2) . . ?
N11 C12 C13 120.9(3) . . ?
N11 C12 C1 118.9(3) . . ?
C13 C12 C1 120.1(3) . . ?
C14 C13 C12 119.6(4) . . ?
C13 C14 C15 119.7(4) . . ?
C14 C15 C16 118.3(4) . . ?
N11 C16 C15 122.7(4) . . ?
C26 N21 C22 117.8(3) . . ?
C26 N21 Ag1 115.6(2) . . ?
C22 N21 Ag1 115.7(2) . . ?
N21 C22 C23 122.4(3) . . ?
N21 C22 C1 117.0(3) . . ?
C23 C22 C1 120.6(3) . . ?
C22 C23 C24 118.6(3) . . ?
C25 C24 C23 119.5(3) . . ?
C24 C25 C26 118.0(3) . . ?
N21 C26 C25 123.7(3) . . ?
C36 N31 C32 119.1(4) . . ?
C36 N31 Ag1 111.6(3) . 2_565 ?
C32 N31 Ag1 123.9(2) . 2_565 ?
N31 C32 C33 120.5(3) . . ?
N31 C32 C2 117.7(3) . . ?
C33 C32 C2 121.8(3) . . ?
C34 C33 C32 119.6(4) . . ?
C33 C34 C35 119.7(4) . . ?
C36 C35 C34 117.9(3) . . ?
N31 C36 C35 123.2(4) . . ?
C42 N41 C46 117.9(3) . . ?
C42 N41 Ag1 119.6(2) . 2_565 ?
C46 N41 Ag1 113.7(3) . 2_565 ?
N41 C42 C43 122.1(3) . . ?
N41 C42 C2 118.0(3) . . ?
C43 C42 C2 119.8(3) . . ?
C44 C43 C42 118.7(3) . . ?
C45 C44 C43 119.9(4) . . ?
C44 C45 C46 118.1(4) . . ?
N41 C46 C45 123.3(4) . . ?
O13 N10 O11 121.0(4) . . ?
O13 N10 O12 119.9(4) . . ?
O11 N10 O12 119.1(3) . . ?

loop_
_geom_bond_atom_site_label_1
_geom_bond_atom_site_label_2
_geom_bond_distance
_geom_bond_site_symmetry_2
_geom_bond_publ_flag
Ag1 N11 2.312(4) . ?
Ag1 N31 2.343(4) 2_564 ?
Ag1 N41 2.469(3) 2_564 ?
Ag1 N21 2.635(3) . ?
C1 C12 1.508(5) . ?
C1 C22 1.518(4) . ?
C1 C2 1.545(4) . ?
C2 C32 1.511(4) . ?
C2 C42 1.517(4) . ?
N11 C16 1.333(5) . ?
N11 C12 1.350(4) . ?
C12 C13 1.395(5) . ?
C13 C14 1.357(5) . ?
C14 C15 1.379(6) . ?
C15 C16 1.384(6) . ?
N21 C26 1.335(4) . ?
N21 C22 1.342(4) . ?
C22 C23 1.381(4) . ?
C23 C24 1.386(5) . ?
C24 C25 1.376(5) . ?
C25 C26 1.377(5) . ?
N31 C36 1.337(5) . ?
N31 C32 1.347(5) . ?
N31 Ag1 2.343(4) 2_565 ?
C32 C33 1.399(5) . ?
C33 C34 1.370(5) . ?
C34 C35 1.383(6) . ?
C35 C36 1.378(5) . ?
N41 C42 1.324(4) . ?
N41 C46 1.359(4) . ?
N41 Ag1 2.469(3) 2_565 ?
C42 C43 1.397(4) . ?
C43 C44 1.378(5) . ?
C44 C45 1.370(6) . ?
C45 C46 1.372(5) . ?
N10 O13 1.235(4) . ?
N10 O11 1.240(3) . ?
N10 O12 1.249(4) . ?

loop_
_geom_torsion_atom_site_label_1
_geom_torsion_atom_site_label_2
_geom_torsion_atom_site_label_3
_geom_torsion_atom_site_label_4
_geom_torsion
_geom_torsion_site_symmetry_1
_geom_torsion_site_symmetry_2
_geom_torsion_site_symmetry_3
_geom_torsion_site_symmetry_4
_geom_torsion_publ_flag
C12 C1 C2 C32 171.2(3) . . . . ?
C22 C1 C2 C32 -62.1(3) . . . . ?
C12 C1 C2 C42 45.0(3) . . . . ?
C22 C1 C2 C42 171.7(3) . . . . ?
N31 Ag1 N11 C16 -165.3(5) 2_564 . . . ?
N41 Ag1 N11 C16 -68.9(3) 2_564 . . . ?
N21 Ag1 N11 C16 -150.6(3) . . . . ?
N31 Ag1 N11 C12 -10.6(9) 2_564 . . . ?
N41 Ag1 N11 C12 85.9(3) 2_564 . . . ?
N21 Ag1 N11 C12 4.2(3) . . . . ?
C16 N11 C12 C13 3.1(5) . . . . ?
Ag1 N11 C12 C13 -150.1(3) . . . . ?
C16 N11 C12 C1 -177.5(3) . . . . ?
Ag1 N11 C12 C1 29.2(4) . . . . ?
C22 C1 C12 N11 -77.3(4) . . . . ?
C2 C1 C12 N11 48.8(4) . . . . ?
C22 C1 C12 C13 102.1(3) . . . . ?
C2 C1 C12 C13 -131.8(3) . . . . ?
N11 C12 C13 C14 -1.6(5) . . . . ?
C1 C12 C13 C14 179.1(3) . . . . ?
C12 C13 C14 C15 -1.1(6) . . . . ?
C13 C14 C15 C16 2.1(6) . . . . ?
C12 N11 C16 C15 -2.0(6) . . . . ?
Ag1 N11 C16 C15 154.3(3) . . . . ?
C14 C15 C16 N11 -0.6(6) . . . . ?
N11 Ag1 N21 C26 143.9(3) . . . . ?
N31 Ag1 N21 C26 -38.6(3) 2_564 . . . ?
N41 Ag1 N21 C26 46.5(3) 2_564 . . . ?
N11 Ag1 N21 C22 0.3(3) . . . . ?
N31 Ag1 N21 C22 177.8(3) 2_564 . . . ?
N41 Ag1 N21 C22 -97.1(3) 2_564 . . . ?
C26 N21 C22 C23 -1.6(5) . . . . ?
Ag1 N21 C22 C23 141.2(3) . . . . ?
C26 N21 C22 C1 179.6(3) . . . . ?
Ag1 N21 C22 C1 -37.6(4) . . . . ?
C12 C1 C22 N21 82.4(4) . . . . ?
C2 C1 C22 N21 -44.1(4) . . . . ?
C12 C1 C22 C23 -96.5(4) . . . . ?
C2 C1 C22 C23 137.1(3) . . . . ?
N21 C22 C23 C24 -0.5(6) . . . . ?
C1 C22 C23 C24 178.3(3) . . . . ?
C22 C23 C24 C25 1.7(6) . . . . ?
C23 C24 C25 C26 -0.9(6) . . . . ?
C22 N21 C26 C25 2.6(6) . . . . ?
Ag1 N21 C26 C25 -140.2(3) . . . . ?
C24 C25 C26 N21 -1.4(6) . . . . ?
C36 N31 C32 C33 1.2(5) . . . . ?
Ag1 N31 C32 C33 153.0(3) 2_565 . . . ?
C36 N31 C32 C2 179.8(3) . . . . ?
Ag1 N31 C32 C2 -28.3(4) 2_565 . . . ?
C42 C2 C32 N31 74.5(4) . . . . ?
C1 C2 C32 N31 -52.6(4) . . . . ?
C42 C2 C32 C33 -106.9(4) . . . . ?
C1 C2 C32 C33 125.9(3) . . . . ?
N31 C32 C33 C34 -1.9(5) . . . . ?
C2 C32 C33 C34 179.5(3) . . . . ?
C32 C33 C34 C35 1.1(6) . . . . ?
C33 C34 C35 C36 0.4(6) . . . . ?
C32 N31 C36 C35 0.4(6) . . . . ?
Ag1 N31 C36 C35 -154.7(3) 2_565 . . . ?
C34 C35 C36 N31 -1.1(6) . . . . ?
C46 N41 C42 C43 0.8(5) . . . . ?
Ag1 N41 C42 C43 -144.6(3) 2_565 . . . ?
C46 N41 C42 C2 179.7(3) . . . . ?
Ag1 N41 C42 C2 34.3(4) 2_565 . . . ?
C32 C2 C42 N41 -78.7(4) . . . . ?
C1 C2 C42 N41 46.2(4) . . . . ?
C32 C2 C42 C43 100.2(4) . . . . ?
C1 C2 C42 C43 -134.9(3) . . . . ?
N41 C42 C43 C44 -0.1(5) . . . . ?
C2 C42 C43 C44 -179.0(3) . . . . ?
C42 C43 C44 C45 -0.9(6) . . . . ?
C43 C44 C45 C46 1.2(6) . . . . ?
C42 N41 C46 C45 -0.5(6) . . . . ?
Ag1 N41 C46 C45 146.9(3) 2_565 . . . ?
C44 C45 C46 N41 -0.5(6) . . . . ?
